data_2312161
loop_
_publ_author_name
'Kaiser, Maximilian'
'Weil, Matthias'
'G&#xe4;rtner, Peter'
'Enev, Valentin'

_publ_section_title
;
 Crystal structures of two 1,2,3,4-tetra-hydro-naphthalenes obtained
 during efforts towards the total synthesis of elisabethin A.
;
_journal_coeditor_code VM2277
_journal_issue 'Pt 3'
_journal_name_full 'Acta crystallographica. Section E, Crystallographic communications'
_journal_page_first 177
_journal_page_last 181
_journal_paper_doi 10.1107/S2056989023001226
_journal_volume 79
_journal_year 2023
_chemical_absolute_configuration ad
_chemical_formula_iupac 'C36 H66 O5 Si2'
_chemical_formula_moiety 'C36 H66 O5 Si2'
_chemical_formula_sum 'C36 H66 O5 Si2'
_chemical_formula_weight 635.06
_chemical_name_systematic
'Methyl (<i>R</i>)-3-{(1<i>R</i>,4<i>S</i>)-6-methoxy-4,7-dimethyl-5,8-bis[(triisopropylsilyl)oxy]-1,2,3,4-tetrahydronaphthalen-1-yl}butanoate'
_space_group_crystal_system orthorhombic
_space_group_IT_number 19
_space_group_name_Hall 'P 2ac 2ab'
_space_group_name_H-M_alt 'P 21 21 21'
_atom_sites_solution_hydrogens geom
_audit_creation_method SHELXL-2018/3
_cell_angle_alpha 90
_cell_angle_beta 90
_cell_angle_gamma 90
_cell_formula_units_Z 4
_cell_length_a 13.2385(2)
_cell_length_b 14.5713(3)
_cell_length_c 20.3505(4)
_cell_measurement_reflns_used 9258
_cell_measurement_temperature 200(2)
_cell_measurement_theta_max 27.674
_cell_measurement_theta_min 2.442
_cell_volume 3925.66(13)
_computing_cell_refinement
;
SAINT (Bruker, 2018)
;
_computing_data_collection
;
APEX3 (Bruker, 2018)
;
_computing_data_reduction
;
SAINT (Bruker, 2018)
;
_computing_molecular_graphics
;
PLATON (Spek, 2020) and Mercury (Macrae <i>et al.</i>,  2020)
;
_computing_publication_material
;
publCIF (Westrip, 2010)
;
_computing_structure_refinement
;
SHELXL (Sheldrick, 2015b)
;
_computing_structure_solution
;
<i>SHELXT</i> (Sheldrick, 2015a)
;
_diffrn_ambient_temperature 200(2)
_diffrn_measured_fraction_theta_full 0.999
_diffrn_measured_fraction_theta_max 0.995
_diffrn_measurement_device_type 'Bruker APEXII CCD'
_diffrn_measurement_method \w-scans
_diffrn_radiation_type MoK\a
_diffrn_radiation_wavelength 0.71073
_diffrn_reflns_av_R_equivalents 0.0321
_diffrn_reflns_av_unetI/netI 0.0380
_diffrn_reflns_limit_h_max 12
_diffrn_reflns_limit_h_min -17
_diffrn_reflns_limit_k_max 19
_diffrn_reflns_limit_k_min -19
_diffrn_reflns_limit_l_max 16
_diffrn_reflns_limit_l_min -26
_diffrn_reflns_number 27977
_diffrn_reflns_theta_full 25.242
_diffrn_reflns_theta_max 28.144
_diffrn_reflns_theta_min 2.078
_exptl_absorpt_coefficient_mu 0.126
_exptl_absorpt_correction_T_max 0.522
_exptl_absorpt_correction_T_min 0.499
_exptl_absorpt_correction_type multi-scan
_exptl_absorpt_process_details
;
(<i>SADABS</i>; Krause <i>et al.</i>, 2015)
;
_exptl_crystal_colour light-yellow
_exptl_crystal_density_diffrn 1.075
_exptl_crystal_description block
_exptl_crystal_F_000 1400
_exptl_crystal_size_max 0.4
_exptl_crystal_size_mid 0.3
_exptl_crystal_size_min 0.2
_refine_diff_density_max 0.255
_refine_diff_density_min -0.158
_refine_ls_abs_structure_details
;
Flack <i>x</i> determined using 3022 quotients
[(<i>I</i>^+^)-(<i>I</i>^-^)]/[(<i>I</i>^+^)+(<i>I</i>^-^)]
(Parsons <i>et al.</i>, 2013)
;
_refine_ls_abs_structure_Flack -0.07(4)
_refine_ls_extinction_method none
_refine_ls_goodness_of_fit_ref 1.026
_refine_ls_hydrogen_treatment constr
_refine_ls_matrix_type full
_refine_ls_number_parameters 427
_refine_ls_number_reflns 9566
_refine_ls_number_restraints 20
_refine_ls_restrained_S_all 1.025
_refine_ls_R_factor_all 0.0573
_refine_ls_R_factor_gt 0.0420
_refine_ls_shift/su_max 0.001
_refine_ls_shift/su_mean 0.000
_refine_ls_structure_factor_coef Fsqd
_refine_ls_weighting_details 'w=1/[\s^2^(Fo^2^)+(0.0588P)^2^+0.4115P] where P=(Fo^2^+2Fc^2^)/3'
_refine_ls_weighting_scheme calc
_refine_ls_wR_factor_gt 0.1032
_refine_ls_wR_factor_ref 0.1119
_reflns_number_gt 7848
_reflns_number_total 9566
_reflns_threshold_expression 'I > 2\s(I)'
_cod_data_source_file vm2277sup1.cif
_cod_data_source_block 2
_cod_database_code 2312161
_shelx_space_group_comment
;
The symmetry employed for this shelxl refinement is uniquely defined
by the following loop, which should always be used as a source of
symmetry information in preference to the above space-group names.
They are only intended as comments.
;

loop_
_space_group_symop_operation_xyz
'x, y, z'
'-x+1/2, -y, z+1/2'
'-x, y+1/2, -z+1/2'
'x+1/2, -y+1/2, -z'

loop_
_atom_site_type_symbol
_atom_site_label
_atom_site_fract_x
_atom_site_fract_y
_atom_site_fract_z
_atom_site_U_iso_or_equiv
_atom_site_adp_type
_atom_site_calc_flag
_atom_site_occupancy
_atom_site_disorder_assembly
_atom_site_disorder_group
Si Si1 0.41759(5) 0.37385(5) 0.38688(4) 0.03659(17) Uani d 1 . .
Si Si2 0.98363(5) 0.57045(4) 0.32279(3) 0.03070(15) Uani d 1 . .
O O1 0.54185(12) 0.37112(12) 0.40106(9) 0.0385(4) Uani d 1 . .
O O2 0.60218(14) 0.37111(14) 0.27186(9) 0.0457(5) Uani d 1 . .
O O3 0.85958(12) 0.59081(11) 0.32245(9) 0.0344(4) Uani d 1 . .
O O5 0.54898(18) 0.87228(18) 0.41882(12) 0.0684(7) Uani d 1 . .
O O4A 0.6665(4) 0.8485(3) 0.34338(19) 0.100(2) Uani d 0.894(11) . .
O O4B 0.606(3) 0.817(3) 0.3343(5) 0.100(2) Uani d 0.106(11) . .
C C1 0.61802(17) 0.42865(17) 0.38090(12) 0.0329(5) Uani d 1 . .
C C2 0.65177(17) 0.42682(17) 0.31672(13) 0.0343(5) Uani d 1 . .
C C3 0.73125(18) 0.48180(17) 0.29553(12) 0.0327(5) Uani d 1 . .
C C4 0.77807(17) 0.53820(16) 0.34189(11) 0.0309(5) Uani d 1 . .
C C5 0.74161(17) 0.54547(17) 0.40669(12) 0.0322(5) Uani d 1 . .
C C6 0.78634(19) 0.6189(2) 0.45193(13) 0.0402(6) Uani d 1 . .
H H6 0.861321 0.613464 0.447376 0.048 Uiso calc 1 . .
C C7 0.7631(2) 0.5993(2) 0.52442(14) 0.0513(8) Uani d 1 . .
H H7A 0.810485 0.551779 0.540559 0.062 Uiso calc 1 . .
H H7B 0.775231 0.655832 0.550191 0.062 Uiso calc 1 . .
C C8 0.6557(2) 0.5670(2) 0.53677(13) 0.0502(7) Uani d 1 . .
H H8A 0.608000 0.616180 0.523990 0.060 Uiso calc 1 . .
H H8B 0.646670 0.554935 0.584280 0.060 Uiso calc 1 . .
C C9 0.6312(2) 0.4802(2) 0.49818(13) 0.0410(6) Uani d 1 . .
H H9 0.556369 0.471128 0.499058 0.049 Uiso calc 1 . .
C C10 0.66427(17) 0.48768(17) 0.42665(12) 0.0324(5) Uani d 1 . .
C C11 0.6809(3) 0.3948(2) 0.52833(16) 0.0556(8) Uani d 1 . .
H H11A 0.754535 0.401154 0.526376 0.083 Uiso calc 1 . .
H H11B 0.660249 0.340202 0.503631 0.083 Uiso calc 1 . .
H H11C 0.659630 0.388547 0.574239 0.083 Uiso calc 1 . .
C C12 0.7640(2) 0.4804(2) 0.22454(12) 0.0439(6) Uani d 1 . .
H H12A 0.815236 0.432692 0.218248 0.066 Uiso calc 1 . .
H H12B 0.792508 0.540288 0.212753 0.066 Uiso calc 1 . .
H H12C 0.705552 0.467453 0.196491 0.066 Uiso calc 1 . .
C C13 0.6480(3) 0.2835(2) 0.2653(2) 0.0798(13) Uani d 1 . .
H H13A 0.715802 0.290536 0.246662 0.120 Uiso calc 1 . .
H H13B 0.606950 0.245052 0.236215 0.120 Uiso calc 1 . .
H H13C 0.652924 0.254385 0.308637 0.120 Uiso calc 1 . .
C C14 0.7594(2) 0.7160(2) 0.42805(15) 0.0458(7) Uani d 1 . .
H H14 0.778590 0.719060 0.380583 0.055 Uiso calc 1 . .
C C15 0.8214(3) 0.7899(2) 0.46357(19) 0.0665(10) Uani d 1 . .
H H15A 0.811237 0.849192 0.441864 0.100 Uiso calc 1 . .
H H15B 0.893130 0.773501 0.462081 0.100 Uiso calc 1 . .
H H15C 0.799323 0.794080 0.509441 0.100 Uiso calc 1 . .
C C16 0.6475(2) 0.7401(2) 0.43193(16) 0.0515(7) Uani d 1 . .
H H16A 0.607057 0.687497 0.415851 0.062 Uiso calc 1 . .
H H16B 0.628812 0.751277 0.478348 0.062 Uiso calc 1 . .
C C17 0.6229(3) 0.8237(2) 0.39178(15) 0.0583(8) Uani d 1 . .
C C18 0.5192(3) 0.9536(3) 0.3823(2) 0.0800(12) Uani d 1 . .
H H18A 0.577331 0.994747 0.377825 0.120 Uiso calc 1 . .
H H18B 0.464886 0.985310 0.405891 0.120 Uiso calc 1 . .
H H18C 0.495239 0.935582 0.338613 0.120 Uiso calc 1 . .
C C19 0.37593(19) 0.48929(17) 0.35488(13) 0.0378(6) Uani d 1 . .
H H19 0.300550 0.489674 0.358016 0.045 Uiso calc 1 . .
C C20 0.4007(2) 0.5064(2) 0.28252(15) 0.0502(7) Uani d 1 . .
H H20A 0.371280 0.565003 0.268682 0.075 Uiso calc 1 . .
H H20B 0.372627 0.456679 0.255744 0.075 Uiso calc 1 . .
H H20C 0.474195 0.508501 0.276759 0.075 Uiso calc 1 . .
C C21 0.4124(2) 0.5699(2) 0.39687(18) 0.0573(8) Uani d 1 . .
H H21A 0.485876 0.575789 0.392853 0.086 Uiso calc 1 . .
H H21B 0.394539 0.559001 0.442945 0.086 Uiso calc 1 . .
H H21C 0.380094 0.626607 0.381688 0.086 Uiso calc 1 . .
C C22A 0.3707(9) 0.3658(10) 0.4775(7) 0.044(2) Uani d 0.459(14) A 1
H H22A 0.431021 0.400351 0.493788 0.053 Uiso calc 0.459(14) A 1
C C23A 0.3110(11) 0.4223(9) 0.5042(5) 0.087(4) Uani d 0.459(14) A 1
H H23A 0.298531 0.473638 0.474136 0.105 Uiso calc 0.459(14) A 1
H H23B 0.246953 0.391625 0.514259 0.105 Uiso calc 0.459(14) A 1
H H23C 0.341121 0.445547 0.544930 0.105 Uiso calc 0.459(14) A 1
C C22B 0.3470(10) 0.3427(10) 0.4627(6) 0.054(2) Uani d 0.541(14) A 2
H H22B 0.317942 0.288003 0.439751 0.065 Uiso calc 0.541(14) A 2
C C23B 0.2536(6) 0.3706(9) 0.4789(5) 0.084(4) Uani d 0.541(14) A 2
H H23D 0.226964 0.410474 0.444167 0.101 Uiso calc 0.541(14) A 2
H H23E 0.209436 0.317040 0.483896 0.101 Uiso calc 0.541(14) A 2
H H23F 0.256083 0.404621 0.520375 0.101 Uiso calc 0.541(14) A 2
C C24 0.4068(3) 0.2783(3) 0.50958(18) 0.0696(10) Uani d 1 . .
H H24A 0.377412 0.273248 0.553643 0.104 Uiso calc 1 A 1
H H24B 0.480613 0.279209 0.512916 0.104 Uiso calc 1 A 1
H H24C 0.385674 0.225569 0.483005 0.104 Uiso calc 1 A 1
C C25 0.3855(2) 0.28148(18) 0.32635(17) 0.0477(7) Uani d 1 . .
H H25 0.421102 0.298126 0.284665 0.057 Uiso calc 1 . .
C C26 0.4238(3) 0.1855(2) 0.3451(2) 0.0679(10) Uani d 1 . .
H H26A 0.384478 0.162177 0.382346 0.102 Uiso calc 1 . .
H H26B 0.495251 0.189151 0.357480 0.102 Uiso calc 1 . .
H H26C 0.416126 0.144034 0.307570 0.102 Uiso calc 1 . .
C C27 0.2726(2) 0.2770(2) 0.3093(2) 0.0634(9) Uani d 1 . .
H H27A 0.262105 0.232910 0.273520 0.095 Uiso calc 1 . .
H H27B 0.249218 0.337759 0.295377 0.095 Uiso calc 1 . .
H H27C 0.234314 0.257315 0.348031 0.095 Uiso calc 1 . .
C C28 1.0213(2) 0.46736(18) 0.37291(13) 0.0431(6) Uani d 1 . .
H H28 1.096271 0.462525 0.367691 0.052 Uiso calc 1 . .
C C29 0.9796(3) 0.3773(2) 0.34638(17) 0.0625(9) Uani d 1 . .
H H29A 1.009227 0.325901 0.370776 0.094 Uiso calc 1 . .
H H29B 0.996667 0.371515 0.299708 0.094 Uiso calc 1 . .
H H29C 0.906004 0.376401 0.351606 0.094 Uiso calc 1 . .
C C39 1.0037(3) 0.4737(2) 0.44632(14) 0.0531(7) Uani d 1 . .
H H39A 0.931106 0.470673 0.455364 0.080 Uiso calc 1 . .
H H39B 1.030756 0.531983 0.462754 0.080 Uiso calc 1 . .
H H39C 1.037963 0.422629 0.468346 0.080 Uiso calc 1 . .
C C31 1.02275(19) 0.54792(19) 0.23532(13) 0.0393(6) Uani d 1 . .
H H31 0.980197 0.495266 0.220246 0.047 Uiso calc 1 . .
C C32 1.0000(2) 0.6263(2) 0.18789(15) 0.0576(8) Uani d 1 . .
H H32A 1.047629 0.676644 0.195528 0.086 Uiso calc 1 . .
H H32B 0.930885 0.648154 0.195089 0.086 Uiso calc 1 . .
H H32C 1.006882 0.604369 0.142582 0.086 Uiso calc 1 . .
C C33 1.1322(2) 0.5166(3) 0.22644(17) 0.0675(10) Uani d 1 . .
H H33A 1.143151 0.498267 0.180661 0.101 Uiso calc 1 . .
H H33B 1.145775 0.464394 0.255446 0.101 Uiso calc 1 . .
H H33C 1.177922 0.567261 0.237511 0.101 Uiso calc 1 . .
C C34 1.1550(2) 0.6732(3) 0.36574(19) 0.0631(9) Uani d 1 . .
H H34A 1.184373 0.668205 0.321684 0.095 Uiso calc 1 . .
H H34B 1.174878 0.619742 0.391982 0.095 Uiso calc 1 . .
H H34C 1.179495 0.729266 0.386972 0.095 Uiso calc 1 . .
C C35 1.03968(19) 0.67669(18) 0.36040(13) 0.0382(6) Uani d 1 . .
H H35 1.013877 0.678972 0.406554 0.046 Uiso calc 1 . .
C C36 1.0060(3) 0.76661(19) 0.32810(18) 0.0617(9) Uani d 1 . .
H H36A 1.025926 0.818468 0.355877 0.092 Uiso calc 1 . .
H H36B 0.932366 0.766383 0.322878 0.092 Uiso calc 1 . .
H H36C 1.038005 0.772479 0.284899 0.092 Uiso calc 1 . .

loop_
_atom_site_aniso_label
_atom_site_aniso_U_11
_atom_site_aniso_U_22
_atom_site_aniso_U_33
_atom_site_aniso_U_12
_atom_site_aniso_U_13
_atom_site_aniso_U_23
Si1 0.0305(3) 0.0352(3) 0.0441(4) 0.0015(3) 0.0059(3) 0.0081(3)
Si2 0.0299(3) 0.0317(3) 0.0306(3) -0.0017(3) -0.0030(3) -0.0008(3)
O1 0.0324(9) 0.0361(9) 0.0470(11) 0.0018(8) 0.0040(7) 0.0044(8)
O2 0.0411(10) 0.0489(11) 0.0471(11) -0.0092(9) 0.0042(8) -0.0207(9)
O3 0.0296(8) 0.0374(9) 0.0361(9) -0.0021(6) 0.0003(7) -0.0035(7)
O5 0.0767(15) 0.0706(15) 0.0580(14) 0.0324(13) 0.0183(11) 0.0134(12)
O4A 0.106(4) 0.113(3) 0.082(2) 0.058(3) 0.048(2) 0.035(2)
O4B 0.106(4) 0.113(3) 0.082(2) 0.058(3) 0.048(2) 0.035(2)
C1 0.0266(11) 0.0323(11) 0.0397(13) 0.0050(9) 0.0019(9) 0.0005(11)
C2 0.0297(11) 0.0350(12) 0.0382(13) 0.0021(10) -0.0021(10) -0.0110(11)
C3 0.0279(11) 0.0400(13) 0.0302(12) 0.0020(10) 0.0004(9) -0.0083(10)
C4 0.0266(11) 0.0324(11) 0.0338(13) 0.0027(9) -0.0008(9) -0.0033(9)
C5 0.0283(12) 0.0369(12) 0.0315(12) 0.0066(10) -0.0035(9) -0.0059(10)
C6 0.0340(13) 0.0525(15) 0.0342(13) 0.0024(12) -0.0041(10) -0.0147(12)
C7 0.0545(18) 0.0652(19) 0.0343(15) 0.0059(14) -0.0070(12) -0.0147(13)
C8 0.0549(17) 0.0677(19) 0.0281(13) 0.0141(15) 0.0041(12) -0.0028(13)
C9 0.0372(14) 0.0545(16) 0.0312(13) 0.0093(12) 0.0025(10) 0.0036(12)
C10 0.0291(11) 0.0383(13) 0.0299(12) 0.0113(10) -0.0007(9) -0.0002(10)
C11 0.0575(18) 0.066(2) 0.0438(17) 0.0130(15) -0.0016(13) 0.0151(15)
C12 0.0390(14) 0.0621(17) 0.0305(13) -0.0110(13) 0.0019(10) -0.0132(12)
C13 0.065(2) 0.057(2) 0.117(3) -0.0083(17) 0.019(2) -0.048(2)
C14 0.0499(16) 0.0443(15) 0.0432(16) -0.0013(13) 0.0015(12) -0.0145(12)
C15 0.074(2) 0.0555(19) 0.070(2) -0.0086(17) -0.0030(18) -0.0289(18)
C16 0.0546(18) 0.0468(16) 0.0529(18) 0.0061(14) -0.0010(14) -0.0069(14)
C17 0.065(2) 0.0602(19) 0.0492(19) 0.0174(16) 0.0070(15) -0.0057(16)
C18 0.094(3) 0.082(2) 0.064(2) 0.043(2) 0.020(2) 0.018(2)
C19 0.0326(13) 0.0353(13) 0.0455(15) 0.0043(10) -0.0001(10) 0.0017(11)
C20 0.0500(17) 0.0435(15) 0.0571(18) 0.0035(13) 0.0064(13) 0.0143(13)
C21 0.0540(18) 0.0390(14) 0.079(2) 0.0129(14) -0.0166(16) -0.0118(15)
C22A 0.027(5) 0.068(7) 0.037(6) -0.009(4) 0.000(3) 0.007(5)
C23A 0.092(9) 0.110(8) 0.060(6) 0.011(7) 0.044(5) 0.004(6)
C22B 0.049(7) 0.075(7) 0.039(5) -0.007(4) -0.001(4) 0.008(4)
C23B 0.043(4) 0.139(8) 0.071(5) 0.006(5) 0.028(4) 0.041(6)
C24 0.064(2) 0.087(3) 0.057(2) -0.013(2) -0.0065(17) 0.0274(19)
C25 0.0415(14) 0.0334(13) 0.068(2) -0.0068(11) 0.0038(14) 0.0027(13)
C26 0.066(2) 0.0347(15) 0.103(3) 0.0021(15) 0.005(2) 0.0005(17)
C27 0.0453(17) 0.0563(18) 0.089(3) -0.0126(15) -0.0059(17) -0.0042(18)
C28 0.0494(15) 0.0377(13) 0.0424(15) 0.0023(12) -0.0056(12) 0.0025(11)
C29 0.097(3) 0.0343(13) 0.0561(19) -0.0033(17) -0.0090(17) 0.0018(14)
C39 0.070(2) 0.0478(15) 0.0417(16) 0.0058(15) -0.0047(14) 0.0052(13)
C31 0.0330(13) 0.0482(14) 0.0367(14) -0.0009(12) 0.0000(10) -0.0029(11)
C32 0.065(2) 0.071(2) 0.0370(15) 0.0091(17) 0.0065(13) 0.0109(15)
C33 0.0461(18) 0.103(3) 0.053(2) 0.0208(18) 0.0082(14) -0.0075(19)
C34 0.0441(17) 0.065(2) 0.080(3) -0.0193(15) -0.0043(16) -0.0158(18)
C35 0.0390(14) 0.0372(13) 0.0384(14) -0.0075(11) -0.0053(10) -0.0041(11)
C36 0.084(2) 0.0353(14) 0.065(2) -0.0111(14) -0.0190(19) 0.0013(14)

loop_
_atom_type_symbol
_atom_type_description
_atom_type_scat_dispersion_real
_atom_type_scat_dispersion_imag
_atom_type_scat_source
C C 0.0033 0.0016 'International Tables Vol C Tables 4.2.6.8 and 6.1.1.4'
H H 0.0000 0.0000 'International Tables Vol C Tables 4.2.6.8 and 6.1.1.4'
O O 0.0106 0.0060 'International Tables Vol C Tables 4.2.6.8 and 6.1.1.4'
Si Si 0.0817 0.0704 'International Tables Vol C Tables 4.2.6.8 and 6.1.1.4'

loop_
_geom_angle_atom_site_label_1
_geom_angle_atom_site_label_2
_geom_angle_atom_site_label_3
_geom_angle_site_symmetry_1
_geom_angle_site_symmetry_3
_geom_angle
_geom_angle_publ_flag
O1 Si1 C22B . . 110.2(4) ?
O1 Si1 C25 . . 108.63(12) ?
C22B Si1 C25 . . 104.8(4) ?
O1 Si1 C19 . . 111.64(11) ?
C22B Si1 C19 . . 110.9(4) ?
C25 Si1 C19 . . 110.34(13) ?
O1 Si1 C22A . . 98.5(4) ?
C25 Si1 C22A . . 120.5(4) ?
C19 Si1 C22A . . 106.7(5) ?
O3 Si2 C35 . . 104.10(10) ?
O3 Si2 C31 . . 107.32(11) ?
C35 Si2 C31 . . 114.84(12) ?
O3 Si2 C28 . . 113.89(12) ?
C35 Si2 C28 . . 109.38(12) ?
C31 Si2 C28 . . 107.46(12) ?
C1 O1 Si1 . . 131.04(16) ?
C2 O2 C13 . . 112.7(2) ?
C4 O3 Si2 . . 131.97(15) ?
C17 O5 C18 . . 115.0(3) ?
O4B O4A C17 . . 66.7(10) ?
O4A O4B C17 . . 66.9(10) ?
O1 C1 C2 . . 120.5(2) ?
O1 C1 C10 . . 119.6(2) ?
C2 C1 C10 . . 119.8(2) ?
C1 C2 O2 . . 118.7(2) ?
C1 C2 C3 . . 121.8(2) ?
O2 C2 C3 . . 119.4(2) ?
C2 C3 C4 . . 117.7(2) ?
C2 C3 C12 . . 120.4(2) ?
C4 C3 C12 . . 121.8(2) ?
O3 C4 C3 . . 118.7(2) ?
O3 C4 C5 . . 119.6(2) ?
C3 C4 C5 . . 121.7(2) ?
C10 C5 C4 . . 118.8(2) ?
C10 C5 C6 . . 122.3(2) ?
C4 C5 C6 . . 118.9(2) ?
C5 C6 C7 . . 111.8(2) ?
C5 C6 C14 . . 111.3(2) ?
C7 C6 C14 . . 115.4(2) ?
C5 C6 H6 . . 105.9 ?
C7 C6 H6 . . 105.9 ?
C14 C6 H6 . . 105.9 ?
C8 C7 C6 . . 113.9(2) ?
C8 C7 H7A . . 108.8 ?
C6 C7 H7A . . 108.8 ?
C8 C7 H7B . . 108.8 ?
C6 C7 H7B . . 108.8 ?
H7A C7 H7B . . 107.7 ?
C7 C8 C9 . . 111.8(2) ?
C7 C8 H8A . . 109.3 ?
C9 C8 H8A . . 109.3 ?
C7 C8 H8B . . 109.3 ?
C9 C8 H8B . . 109.3 ?
H8A C8 H8B . . 107.9 ?
C10 C9 C8 . . 111.8(2) ?
C10 C9 C11 . . 108.5(2) ?
C8 C9 C11 . . 112.1(2) ?
C10 C9 H9 . . 108.1 ?
C8 C9 H9 . . 108.1 ?
C11 C9 H9 . . 108.1 ?
C5 C10 C1 . . 119.9(2) ?
C5 C10 C9 . . 122.4(2) ?
C1 C10 C9 . . 117.6(2) ?
C9 C11 H11A . . 109.5 ?
C9 C11 H11B . . 109.5 ?
H11A C11 H11B . . 109.5 ?
C9 C11 H11C . . 109.5 ?
H11A C11 H11C . . 109.5 ?
H11B C11 H11C . . 109.5 ?
C3 C12 H12A . . 109.5 ?
C3 C12 H12B . . 109.5 ?
H12A C12 H12B . . 109.5 ?
C3 C12 H12C . . 109.5 ?
H12A C12 H12C . . 109.5 ?
H12B C12 H12C . . 109.5 ?
O2 C13 H13A . . 109.5 ?
O2 C13 H13B . . 109.5 ?
H13A C13 H13B . . 109.5 ?
O2 C13 H13C . . 109.5 ?
H13A C13 H13C . . 109.5 ?
H13B C13 H13C . . 109.5 ?
C16 C14 C15 . . 109.5(3) ?
C16 C14 C6 . . 114.9(2) ?
C15 C14 C6 . . 111.9(3) ?
C16 C14 H14 . . 106.7 ?
C15 C14 H14 . . 106.7 ?
C6 C14 H14 . . 106.7 ?
C14 C15 H15A . . 109.5 ?
C14 C15 H15B . . 109.5 ?
H15A C15 H15B . . 109.5 ?
C14 C15 H15C . . 109.5 ?
H15A C15 H15C . . 109.5 ?
H15B C15 H15C . . 109.5 ?
C17 C16 C14 . . 111.7(3) ?
C17 C16 H16A . . 109.3 ?
C14 C16 H16A . . 109.3 ?
C17 C16 H16B . . 109.3 ?
C14 C16 H16B . . 109.3 ?
H16A C16 H16B . . 107.9 ?
O4B C17 O4A . . 46(2) ?
O4B C17 O5 . . 108.1(17) ?
O4A C17 O5 . . 122.4(3) ?
O4B C17 C16 . . 120.4(18) ?
O4A C17 C16 . . 125.9(3) ?
O5 C17 C16 . . 111.5(2) ?
O5 C18 H18A . . 109.5 ?
O5 C18 H18B . . 109.5 ?
H18A C18 H18B . . 109.5 ?
O5 C18 H18C . . 109.5 ?
H18A C18 H18C . . 109.5 ?
H18B C18 H18C . . 109.5 ?
C20 C19 C21 . . 110.2(2) ?
C20 C19 Si1 . . 114.52(19) ?
C21 C19 Si1 . . 113.55(19) ?
C20 C19 H19 . . 105.9 ?
C21 C19 H19 . . 105.9 ?
Si1 C19 H19 . . 105.9 ?
C19 C20 H20A . . 109.5 ?
C19 C20 H20B . . 109.5 ?
H20A C20 H20B . . 109.5 ?
C19 C20 H20C . . 109.5 ?
H20A C20 H20C . . 109.5 ?
H20B C20 H20C . . 109.5 ?
C19 C21 H21A . . 109.5 ?
C19 C21 H21B . . 109.5 ?
H21A C21 H21B . . 109.5 ?
C19 C21 H21C . . 109.5 ?
H21A C21 H21C . . 109.5 ?
H21B C21 H21C . . 109.5 ?
C23A C22A C24 . . 124.2(11) ?
C23A C22A Si1 . . 124.5(10) ?
C24 C22A Si1 . . 111.0(8) ?
C23A C22A H22A . . 91.7 ?
C24 C22A H22A . . 91.7 ?
Si1 C22A H22A . . 91.7 ?
C22A C23A H23A . . 109.5 ?
C22A C23A H23B . . 109.5 ?
H23A C23A H23B . . 109.5 ?
C22A C23A H23C . . 109.5 ?
H23A C23A H23C . . 109.5 ?
H23B C23A H23C . . 109.5 ?
C23B C22B C24 . . 120.0(9) ?
C23B C22B Si1 . . 126.3(9) ?
C24 C22B Si1 . . 113.6(8) ?
C23B C22B H22B . . 90.1 ?
C24 C22B H22B . . 90.1 ?
Si1 C22B H22B . . 90.1 ?
C22B C23B H23D . . 109.5 ?
C22B C23B H23E . . 109.5 ?
H23D C23B H23E . . 109.5 ?
C22B C23B H23F . . 109.5 ?
H23D C23B H23F . . 109.5 ?
H23E C23B H23F . . 109.5 ?
C22A C24 H24A . . 109.5 ?
C22A C24 H24B . . 109.5 ?
H24A C24 H24B . . 109.5 ?
C22A C24 H24C . . 109.5 ?
H24A C24 H24C . . 109.5 ?
H24B C24 H24C . . 109.5 ?
C26 C25 C27 . . 109.8(2) ?
C26 C25 Si1 . . 114.6(2) ?
C27 C25 Si1 . . 113.6(2) ?
C26 C25 H25 . . 106.1 ?
C27 C25 H25 . . 106.1 ?
Si1 C25 H25 . . 106.1 ?
C25 C26 H26A . . 109.5 ?
C25 C26 H26B . . 109.5 ?
H26A C26 H26B . . 109.5 ?
C25 C26 H26C . . 109.5 ?
H26A C26 H26C . . 109.5 ?
H26B C26 H26C . . 109.5 ?
C25 C27 H27A . . 109.5 ?
C25 C27 H27B . . 109.5 ?
H27A C27 H27B . . 109.5 ?
C25 C27 H27C . . 109.5 ?
H27A C27 H27C . . 109.5 ?
H27B C27 H27C . . 109.5 ?
C39 C28 C29 . . 110.3(3) ?
C39 C28 Si2 . . 116.4(2) ?
C29 C28 Si2 . . 113.5(2) ?
C39 C28 H28 . . 105.2 ?
C29 C28 H28 . . 105.2 ?
Si2 C28 H28 . . 105.2 ?
C28 C29 H29A . . 109.5 ?
C28 C29 H29B . . 109.5 ?
H29A C29 H29B . . 109.5 ?
C28 C29 H29C . . 109.5 ?
H29A C29 H29C . . 109.5 ?
H29B C29 H29C . . 109.5 ?
C28 C39 H39A . . 109.5 ?
C28 C39 H39B . . 109.5 ?
H39A C39 H39B . . 109.5 ?
C28 C39 H39C . . 109.5 ?
H39A C39 H39C . . 109.5 ?
H39B C39 H39C . . 109.5 ?
C32 C31 C33 . . 109.6(3) ?
C32 C31 Si2 . . 114.43(19) ?
C33 C31 Si2 . . 115.1(2) ?
C32 C31 H31 . . 105.6 ?
C33 C31 H31 . . 105.6 ?
Si2 C31 H31 . . 105.6 ?
C31 C32 H32A . . 109.5 ?
C31 C32 H32B . . 109.5 ?
H32A C32 H32B . . 109.5 ?
C31 C32 H32C . . 109.5 ?
H32A C32 H32C . . 109.5 ?
H32B C32 H32C . . 109.5 ?
C31 C33 H33A . . 109.5 ?
C31 C33 H33B . . 109.5 ?
H33A C33 H33B . . 109.5 ?
C31 C33 H33C . . 109.5 ?
H33A C33 H33C . . 109.5 ?
H33B C33 H33C . . 109.5 ?
C35 C34 H34A . . 109.5 ?
C35 C34 H34B . . 109.5 ?
H34A C34 H34B . . 109.5 ?
C35 C34 H34C . . 109.5 ?
H34A C34 H34C . . 109.5 ?
H34B C34 H34C . . 109.5 ?
C34 C35 C36 . . 110.5(3) ?
C34 C35 Si2 . . 113.2(2) ?
C36 C35 Si2 . . 114.49(19) ?
C34 C35 H35 . . 106.0 ?
C36 C35 H35 . . 106.0 ?
Si2 C35 H35 . . 106.0 ?
C35 C36 H36A . . 109.5 ?
C35 C36 H36B . . 109.5 ?
H36A C36 H36B . . 109.5 ?
C35 C36 H36C . . 109.5 ?
H36A C36 H36C . . 109.5 ?
H36B C36 H36C . . 109.5 ?

loop_
_geom_bond_atom_site_label_1
_geom_bond_atom_site_label_2
_geom_bond_site_symmetry_2
_geom_bond_distance
_geom_bond_publ_flag
Si1 O1 . 1.6706(17) ?
Si1 C22B . 1.860(13) ?
Si1 C25 . 1.873(3) ?
Si1 C19 . 1.886(3) ?
Si1 C22A . 1.949(14) ?
Si2 O3 . 1.6689(17) ?
Si2 C35 . 1.880(3) ?
Si2 C31 . 1.883(3) ?
Si2 C28 . 1.883(3) ?
O1 C1 . 1.374(3) ?
O2 C2 . 1.387(3) ?
O2 C13 . 1.420(4) ?
O3 C4 . 1.381(3) ?
O5 C17 . 1.326(4) ?
O5 C18 . 1.453(4) ?
O4A O4B . 0.94(4) ?
O4A C17 . 1.1977(13) ?
O4B C17 . 1.1960(14) ?
C1 C2 . 1.381(3) ?
C1 C10 . 1.408(3) ?
C2 C3 . 1.391(3) ?
C3 C4 . 1.396(3) ?
C3 C12 . 1.509(3) ?
C4 C5 . 1.408(3) ?
C5 C10 . 1.387(3) ?
C5 C6 . 1.530(3) ?
C6 C7 . 1.534(4) ?
C6 C14 . 1.538(4) ?
C6 H6 . 1.0000 ?
C7 C8 . 1.518(4) ?
C7 H7A . 0.9900 ?
C7 H7B . 0.9900 ?
C8 C9 . 1.524(4) ?
C8 H8A . 0.9900 ?
C8 H8B . 0.9900 ?
C9 C10 . 1.524(3) ?
C9 C11 . 1.535(4) ?
C9 H9 . 1.0000 ?
C11 H11A . 0.9800 ?
C11 H11B . 0.9800 ?
C11 H11C . 0.9800 ?
C12 H12A . 0.9800 ?
C12 H12B . 0.9800 ?
C12 H12C . 0.9800 ?
C13 H13A . 0.9800 ?
C13 H13B . 0.9800 ?
C13 H13C . 0.9800 ?
C14 C16 . 1.524(4) ?
C14 C15 . 1.535(4) ?
C14 H14 . 1.0000 ?
C15 H15A . 0.9800 ?
C15 H15B . 0.9800 ?
C15 H15C . 0.9800 ?
C16 C17 . 1.504(4) ?
C16 H16A . 0.9900 ?
C16 H16B . 0.9900 ?
C18 H18A . 0.9800 ?
C18 H18B . 0.9800 ?
C18 H18C . 0.9800 ?
C19 C20 . 1.529(4) ?
C19 C21 . 1.531(4) ?
C19 H19 . 1.0000 ?
C20 H20A . 0.9800 ?
C20 H20B . 0.9800 ?
C20 H20C . 0.9800 ?
C21 H21A . 0.9800 ?
C21 H21B . 0.9800 ?
C21 H21C . 0.9800 ?
C22A C23A . 1.265(18) ?
C22A C24 . 1.511(15) ?
C22A H22A . 1.0000 ?
C23A H23A . 0.9800 ?
C23A H23B . 0.9800 ?
C23A H23C . 0.9800 ?
C22B C23B . 1.344(15) ?
C22B C24 . 1.555(13) ?
C22B H22B . 1.0000 ?
C23B H23D . 0.9800 ?
C23B H23E . 0.9800 ?
C23B H23F . 0.9800 ?
C24 H24A . 0.9800 ?
C24 H24B . 0.9800 ?
C24 H24C . 0.9800 ?
C25 C26 . 1.535(4) ?
C25 C27 . 1.537(4) ?
C25 H25 . 1.0000 ?
C26 H26A . 0.9800 ?
C26 H26B . 0.9800 ?
C26 H26C . 0.9800 ?
C27 H27A . 0.9800 ?
C27 H27B . 0.9800 ?
C27 H27C . 0.9800 ?
C28 C39 . 1.515(4) ?
C28 C29 . 1.523(4) ?
C28 H28 . 1.0000 ?
C29 H29A . 0.9800 ?
C29 H29B . 0.9800 ?
C29 H29C . 0.9800 ?
C39 H39A . 0.9800 ?
C39 H39B . 0.9800 ?
C39 H39C . 0.9800 ?
C31 C32 . 1.525(4) ?
C31 C33 . 1.530(4) ?
C31 H31 . 1.0000 ?
C32 H32A . 0.9800 ?
C32 H32B . 0.9800 ?
C32 H32C . 0.9800 ?
C33 H33A . 0.9800 ?
C33 H33B . 0.9800 ?
C33 H33C . 0.9800 ?
C34 C35 . 1.531(4) ?
C34 H34A . 0.9800 ?
C34 H34B . 0.9800 ?
C34 H34C . 0.9800 ?
C35 C36 . 1.532(4) ?
C35 H35 . 1.0000 ?
C36 H36A . 0.9800 ?
C36 H36B . 0.9800 ?
C36 H36C . 0.9800 ?

loop_
_geom_hbond_atom_site_label_D
_geom_hbond_atom_site_label_H
_geom_hbond_atom_site_label_A
_geom_hbond_site_symmetry_A
_geom_hbond_distance_DH
_geom_hbond_distance_HA
_geom_hbond_distance_DA
_geom_hbond_angle_DHA
_geom_hbond_publ_flag
C14 H14 O3 . 1.00 2.46 3.115(3) 123 yes
C25 H25 O4B 3_645 1.00 2.46 3.312(13) 142 yes

_cod_database_fobs_code 2312161
